data_7117618
loop_
_publ_author_name
'Zhou, Dong-Dong'
'Liu, Zhi-Juan'
'He, Chun-Ting'
'Liao, Pei-Qin'
'Zhou, Hao-Long'
'Zhong, Zhen-Song'
'Lin, Rui-Biao'
'Zhang, Wei-Xiong'
'Zhang, Jie-Peng'
'Chen, Xiao-Ming'

_publ_section_title
;
 Controlling the flexibility and single-crystal to single-crystal
 interpenetration reconstitution of metal-organic frameworks.
;
_journal_issue 63
_journal_name_full 'Chemical communications (Cambridge, England)'
_journal_page_first 12665
_journal_page_last 12668
_journal_paper_doi 10.1039/c5cc05036g
_journal_volume 51
_journal_year 2015
_chemical_formula_sum 'C8 H13 Ag6 Br N16 O'
_chemical_formula_weight 1076.47
_chemical_name_systematic
;
 ?
;
_space_group_crystal_system tetragonal
_space_group_IT_number 118
_space_group_name_Hall 'P -4 -2n'
_space_group_name_H-M_alt 'P -4 n 2'
_symmetry_space_group_name_Hall 'P -4 -2n'
_symmetry_space_group_name_H-M 'P -4 n 2'
_atom_sites_solution_hydrogens mixed
_audit_creation_method SHELXL-2013
_audit_update_record
;
2015-06-02 deposited with the CCDC.
2015-06-30 downloaded from the CCDC.
;
_cell_angle_alpha 90
_cell_angle_beta 90
_cell_angle_gamma 90
_cell_formula_units_Z 2
_cell_length_a 19.455(2)
_cell_length_b 19.455(2)
_cell_length_c 3.5339(4)
_cell_measurement_temperature 293(2)
_cell_volume 1337.6(2)
_computing_structure_refinement 'SHELXL-2013 (Sheldrick, 2013)'
_diffrn_ambient_temperature 293(2)
_diffrn_measured_fraction_theta_full 0.993
_diffrn_measured_fraction_theta_max 0.996
_diffrn_measurement_device_type CCD
_diffrn_radiation_type MoK\a
_diffrn_radiation_wavelength 0.71073
_diffrn_reflns_av_R_equivalents 0.0658
_diffrn_reflns_av_unetI/netI 0.0484
_diffrn_reflns_laue_measured_fraction_full 0.993
_diffrn_reflns_laue_measured_fraction_max 0.996
_diffrn_reflns_limit_h_max 23
_diffrn_reflns_limit_h_min -21
_diffrn_reflns_limit_k_max 22
_diffrn_reflns_limit_k_min -23
_diffrn_reflns_limit_l_max 4
_diffrn_reflns_limit_l_min -4
_diffrn_reflns_number 8653
_diffrn_reflns_point_group_measured_fraction_full 0.996
_diffrn_reflns_point_group_measured_fraction_max 0.998
_diffrn_reflns_theta_full 25.242
_diffrn_reflns_theta_max 25.983
_diffrn_reflns_theta_min 2.341
_exptl_absorpt_coefficient_mu 5.832
_exptl_crystal_colour colorless
_exptl_crystal_density_diffrn 2.673
_exptl_crystal_description needle-like
_exptl_crystal_F_000 996
_exptl_crystal_size_max 0.300
_exptl_crystal_size_mid 0.040
_exptl_crystal_size_min 0.040
_refine_diff_density_max 1.618
_refine_diff_density_min -1.496
_refine_diff_density_rms 0.318
_refine_ls_abs_structure_details
;
 Flack x determined using 361 quotients [(I+)-(I-)]/[(I+)+(I-)]
 (Parsons and Flack (2004), Acta Cryst. A60, s61).
;
_refine_ls_abs_structure_Flack 0.50(5)
_refine_ls_extinction_method none
_refine_ls_goodness_of_fit_ref 1.068
_refine_ls_hydrogen_treatment constr
_refine_ls_matrix_type full
_refine_ls_number_parameters 84
_refine_ls_number_reflns 1328
_refine_ls_number_restraints 6
_refine_ls_restrained_S_all 1.067
_refine_ls_R_factor_all 0.1155
_refine_ls_R_factor_gt 0.1017
_refine_ls_shift/su_max 0.002
_refine_ls_shift/su_mean 0.000
_refine_ls_structure_factor_coef Fsqd
_refine_ls_weighting_details
;
 w=1/[\s^2^(Fo^2^)+(0.1020P)^2^+55.2676P]
 where P=(Fo^2^+2Fc^2^)/3
;
_refine_ls_weighting_scheme calc
_refine_ls_wR_factor_gt 0.2501
_refine_ls_wR_factor_ref 0.2584
_reflns_Friedel_coverage 0.654
_reflns_friedel_fraction_full 1.000
_reflns_friedel_fraction_max 1.002
_reflns_number_gt 1096
_reflns_number_total 1328
_reflns_threshold_expression 'I > 2\s(I)'
_cod_data_source_file c5cc05036g2.cif
_cod_data_source_block 3'
_cod_original_cell_volume 1337.6(3)
_cod_database_code 7117618
_shelx_space_group_comment
;
The symmetry employed for this shelxl refinement is uniquely defined
by the following loop, which should always be used as a source of
symmetry information in preference to the above space-group names.
They are only intended as comments.
;
_shelx_estimated_absorpt_t_min 0.274
_shelx_estimated_absorpt_t_max 0.800
_shelxl_version_number 2013-2

loop_
_space_group_symop_operation_xyz
'x, y, z'
'-x, -y, z'
'y, -x, -z'
'-y, x, -z'
'x+1/2, -y+1/2, z+1/2'
'-x+1/2, y+1/2, z+1/2'
'y+1/2, x+1/2, -z+1/2'
'-y+1/2, -x+1/2, -z+1/2'

loop_
_atom_site_label
_atom_site_type_symbol
_atom_site_fract_x
_atom_site_fract_y
_atom_site_fract_z
_atom_site_U_iso_or_equiv
_atom_site_adp_type
_atom_site_occupancy
_atom_site_site_symmetry_order
_atom_site_calc_flag
_atom_site_refinement_flags_posn
_atom_site_refinement_flags_adp
_atom_site_refinement_flags_occupancy
_atom_site_disorder_assembly
_atom_site_disorder_group
Ag1 Ag 0.37507(14) 0.45533(13) -0.0024(10) 0.0615(9) Uani 1 1 d . . . . .
Ag2 Ag 0.1661(2) 0.6661(2) 0.7500 0.0812(15) Uani 1 2 d S T P . .
Br1 Br 0.5000 0.5000 0.5000 0.104(3) Uani 1 4 d S T P . .
N1 N 0.3246(11) 0.5411(10) 0.212(7) 0.034(5) Uani 1 1 d . U . . .
N2 N 0.3541(11) 0.6058(13) 0.193(8) 0.043(6) Uani 1 1 d . . . . .
N3 N 0.2498(13) 0.6197(16) 0.458(8) 0.054(7) Uani 1 1 d . . . . .
N4 N 0.212(4) 0.501(3) 0.40(2) 0.07(2) Uani 0.5 1 d . . P A 2
H4A H 0.1731 0.5096 0.5092 0.088 Uiso 0.5 1 calc R U P A 2
H4B H 0.2215 0.4604 0.3268 0.088 Uiso 0.5 1 calc R U P A 2
N5 N 0.326(5) 0.722(3) 0.385(17) 0.11(4) Uani 0.5 1 d . . P B 2
H5A H 0.2975 0.7525 0.4663 0.129 Uiso 0.5 1 calc R U P B 2
H5B H 0.3663 0.7341 0.3128 0.129 Uiso 0.5 1 calc R U P B 2
C1 C 0.2604(14) 0.5552(16) 0.350(8) 0.040(7) Uani 1 1 d . . . . .
H1A H 0.2264 0.5218 0.3677 0.048 Uiso 0.5 1 calc R U P A 1
C2 C 0.3055(17) 0.6501(18) 0.370(8) 0.046(8) Uani 1 1 d . . . . .
H2A H 0.3136 0.6964 0.4160 0.055 Uiso 0.5 1 calc R U P B 1
O1 O 0.071(4) 0.571(4) 0.7500 0.04(3) Uiso 0.25 2 d S . P C 1
H1W H 0.0564 0.5788 0.5283 0.066 Uiso 0.125 1 d R U P C 1
O2 O 0.076(7) 0.576(7) 0.2500 0.09(5) Uiso 0.25 2 d S . P D 2
H2W H 0.0333 0.5845 0.2531 0.135 Uiso 0.125 1 d R U P D 2

loop_
_atom_site_aniso_label
_atom_site_aniso_U_11
_atom_site_aniso_U_22
_atom_site_aniso_U_33
_atom_site_aniso_U_23
_atom_site_aniso_U_13
_atom_site_aniso_U_12
Ag1 0.0674(17) 0.0546(15) 0.0626(15) -0.0108(17) 0.0091(17) 0.0103(12)
Ag2 0.090(2) 0.090(2) 0.064(2) -0.0138(15) 0.0138(15) 0.049(3)
Br1 0.069(3) 0.069(3) 0.175(10) 0.000 0.000 0.000
N1 0.041(9) 0.025(8) 0.035(9) 0.014(8) 0.000(8) 0.008(7)
N2 0.026(12) 0.054(15) 0.049(15) 0.004(13) 0.019(11) 0.000(10)
N3 0.036(13) 0.09(2) 0.034(14) -0.013(16) -0.001(12) 0.017(13)
N4 0.07(4) 0.06(3) 0.09(7) -0.01(3) 0.00(3) 0.02(3)
N5 0.24(11) 0.04(3) 0.04(4) -0.02(3) -0.04(5) 0.04(5)
C1 0.032(15) 0.051(18) 0.038(14) 0.006(12) -0.003(11) -0.008(12)
C2 0.040(16) 0.06(2) 0.038(15) 0.000(13) -0.013(12) 0.015(14)

loop_
_atom_type_symbol
_atom_type_description
_atom_type_scat_dispersion_real
_atom_type_scat_dispersion_imag
_atom_type_scat_source
C C 0.0033 0.0016 'International Tables Vol C Tables 4.2.6.8 and 6.1.1.4'
H H 0.0000 0.0000 'International Tables Vol C Tables 4.2.6.8 and 6.1.1.4'
N N 0.0061 0.0033 'International Tables Vol C Tables 4.2.6.8 and 6.1.1.4'
O O 0.0106 0.0060 'International Tables Vol C Tables 4.2.6.8 and 6.1.1.4'
Br Br -0.2901 2.4595 'International Tables Vol C Tables 4.2.6.8 and 6.1.1.4'
Ag Ag -0.8971 1.1015 'International Tables Vol C Tables 4.2.6.8 and 6.1.1.4'

loop_
_geom_angle_atom_site_label_1
_geom_angle_atom_site_label_2
_geom_angle_atom_site_label_3
_geom_angle
_geom_angle_site_symmetry_3
N1 Ag1 N2 161.2(9) 4_655
N3 Ag2 N3 152.1(17) 7_456
C1 N1 N2 102(2) .
C1 N1 Ag1 136.2(19) .
N2 N1 Ag1 121.0(17) .
N1 N2 C2 105(2) .
N1 N2 Ag1 124.2(17) 3_565
C2 N2 Ag1 131(2) 3_565
C2 N3 C1 104(3) .
C2 N3 Ag2 125(2) .
C1 N3 Ag2 131(2) .
C1 N4 H4A 120.0 .
C1 N4 H4B 120.0 .
H4A N4 H4B 120.0 .
C2 N5 H5A 120.0 .
C2 N5 H5B 120.0 .
H5A N5 H5B 120.0 .
N3 C1 N1 116(3) .
N3 C1 N4 124(4) .
N1 C1 N4 120(4) .
N3 C1 C2 37.2(17) .
N1 C1 C2 78.5(18) .
N4 C1 C2 161(4) .
N3 C1 H1A 122.2 .
N1 C1 H1A 122.2 .
C2 C1 H1A 159.2 .
N3 C2 N2 113(3) .
N3 C2 N5 132(5) .
N2 C2 N5 115(4) .
N3 C2 C1 39.1(18) .
N2 C2 C1 74.0(19) .
N5 C2 C1 170(4) .
N3 C2 H2A 123.5 .
N2 C2 H2A 123.5 .
C1 C2 H2A 162.5 .

loop_
_geom_bond_atom_site_label_1
_geom_bond_atom_site_label_2
_geom_bond_distance
_geom_bond_site_symmetry_2
Ag1 N1 2.08(2) .
Ag1 N2 2.11(2) 4_655
Ag2 N3 2.13(3) .
Ag2 N3 2.13(3) 7_456
N1 C1 1.37(4) .
N1 N2 1.38(3) .
N2 C2 1.42(4) .
N2 Ag1 2.11(2) 3_565
N3 C2 1.27(4) .
N3 C1 1.33(4) .
N4 C1 1.42(7) .
N4 H4A 0.8600 .
N4 H4B 0.8600 .
N5 C2 1.46(7) .
N5 H5A 0.8600 .
N5 H5B 0.8600 .
C1 C2 2.05(5) .
C1 H1A 0.9300 .
C2 H2A 0.9300 .
O1 H1W 0.8482 .
O2 H2W 0.8543 .
